data_8000503
loop_
_publ_author_name
'Huang, Xue-Qin'
'Zhang, Hua'
'Wang, Fang'
'Gan, Tian'
'Xu, Zhe-Kun'
'Wang, Zhong-Xia'

_publ_section_title
;
 A Photoluminescent Lead Bromide Hybrid Perovskite Molecular Ferroelastic
 Semiconductor with Sequential High-<i>T</i><sub>c</sub> Phase
 Transitions.
;
_journal_issue 21
_journal_name_full 'The journal of physical chemistry letters'
_journal_page_first 5221
_journal_page_last 5227
_journal_paper_doi 10.1021/acs.jpclett.1c01473
_journal_volume 12
_journal_year 2021
_chemical_formula_sum 'C4 H12 Br3 N O Pb'
_chemical_formula_weight 537.05
_space_group_crystal_system monoclinic
_space_group_IT_number 14
_space_group_name_Hall '-P 2ybc'
_space_group_name_H-M_alt 'P 1 21/c 1'
_atom_sites_solution_hydrogens mixed
_audit_creation_method SHELXL-2014/7
_cell_angle_alpha 90
_cell_angle_beta 95.432(7)
_cell_angle_gamma 90
_cell_formula_units_Z 4
_cell_length_a 10.3827(7)
_cell_length_b 14.8485(12)
_cell_length_c 7.6353(5)
_cell_measurement_reflns_used 3223
_cell_measurement_temperature 293(2)
_cell_measurement_theta_max 29.0510
_cell_measurement_theta_min 2.0030
_cell_volume 1171.83(15)
_computing_structure_refinement 'SHELXL-2014/7 (Sheldrick, 2014)'
_diffrn_ambient_temperature 293(2)
_diffrn_measured_fraction_theta_full 0.998
_diffrn_measured_fraction_theta_max 0.785
_diffrn_measurement_device_type 'XtaLAB Synergy R, DW system, HyPix'
_diffrn_radiation_type MoK\a
_diffrn_radiation_wavelength 0.71073
_diffrn_reflns_av_R_equivalents 0.0763
_diffrn_reflns_av_unetI/netI 0.0824
_diffrn_reflns_Laue_measured_fraction_full 0.998
_diffrn_reflns_Laue_measured_fraction_max 0.785
_diffrn_reflns_limit_h_max 14
_diffrn_reflns_limit_h_min -13
_diffrn_reflns_limit_k_max 21
_diffrn_reflns_limit_k_min -16
_diffrn_reflns_limit_l_max 9
_diffrn_reflns_limit_l_min -10
_diffrn_reflns_number 7796
_diffrn_reflns_point_group_measured_fraction_full 0.998
_diffrn_reflns_point_group_measured_fraction_max 0.785
_diffrn_reflns_theta_full 25.242
_diffrn_reflns_theta_max 30.918
_diffrn_reflns_theta_min 1.970
_exptl_absorpt_coefficient_mu 24.579
_exptl_absorpt_correction_T_max 1.000000
_exptl_absorpt_correction_T_min 0.32729
_exptl_absorpt_correction_type multi-scan
_exptl_crystal_colour colourless
_exptl_crystal_density_diffrn 3.044
_exptl_crystal_description stick
_exptl_crystal_F_000 952.0
_exptl_crystal_size_max 0.06
_exptl_crystal_size_mid 0.04
_exptl_crystal_size_min 0.02
_refine_diff_density_max 2.678
_refine_diff_density_min -2.369
_refine_diff_density_rms 0.388
_refine_ls_extinction_coef 0.0036(4)
_refine_ls_extinction_expression Fc^*^=kFc[1+0.001xFc^2^\l^3^/sin(2\q)]^-1/4^
_refine_ls_extinction_method 'SHELXL-2014/7 (Sheldrick 2014'
_refine_ls_goodness_of_fit_ref 1.087
_refine_ls_hydrogen_treatment constr
_refine_ls_matrix_type full
_refine_ls_number_parameters 94
_refine_ls_number_reflns 2904
_refine_ls_number_restraints 0
_refine_ls_restrained_S_all 1.087
_refine_ls_R_factor_all 0.0870
_refine_ls_R_factor_gt 0.0589
_refine_ls_shift/su_max 0.001
_refine_ls_shift/su_mean 0.000
_refine_ls_structure_factor_coef Fsqd
_refine_ls_weighting_details 'w=1/[\s^2^(Fo^2^)+(0.0751P)^2^+2.8352P] where P=(Fo^2^+2Fc^2^)/3'
_refine_ls_weighting_scheme calc
_refine_ls_wR_factor_gt 0.1507
_refine_ls_wR_factor_ref 0.1610
_reflns_Friedel_coverage 0.000
_reflns_number_gt 2081
_reflns_number_total 2904
_reflns_threshold_expression 'I > 2\s(I)'
_cod_data_source_file jz1c01473_si_004.cif
_cod_data_source_block DeanolPbBr3_293K
_cod_depositor_comments 'Adding full bibliography for 8000502--8000504.cif.'
_cod_original_sg_symbol_H-M 'P 21/c'
_cod_database_code 8000503
_shelx_shelxl_version_number 2014/7
_shelx_space_group_comment
;
The symmetry employed for this shelxl refinement is uniquely defined
by the following loop, which should always be used as a source of
symmetry information in preference to the above space-group names.
They are only intended as comments.
;

loop_
_space_group_symop_operation_xyz
'x, y, z'
'-x, y+1/2, -z+1/2'
'-x, -y, -z'
'x, -y-1/2, z-1/2'

loop_
_atom_site_label
_atom_site_type_symbol
_atom_site_fract_x
_atom_site_fract_y
_atom_site_fract_z
_atom_site_U_iso_or_equiv
_atom_site_adp_type
_atom_site_occupancy
_atom_site_site_symmetry_order
_atom_site_calc_flag
_atom_site_refinement_flags_posn
_atom_site_refinement_flags_adp
_atom_site_refinement_flags_occupancy
_atom_site_disorder_assembly
_atom_site_disorder_group
O1 O 0.2992(11) 0.2666(7) 0.0214(18) 0.064(3) Uani 1 1 d . . . . .
Pb1 Pb 0.76078(4) 0.25004(3) 0.43164(5) 0.0345(2) Uani 1 1 d . . . . .
Br2 Br 0.57118(11) 0.16057(9) 0.15894(18) 0.0456(3) Uani 1 1 d . . . . .
Br3 Br 0.96029(13) 0.17415(10) 0.20992(19) 0.0528(4) Uani 1 1 d . . . . .
Br4 Br 0.73386(14) 0.09391(8) 0.66874(16) 0.0480(4) Uani 1 1 d . . . . .
N1 N 0.2218(9) 0.3889(7) 0.2892(13) 0.039(2) Uani 1 1 d . . . . .
H1A H 0.2229 0.3297 0.3151 0.047 Uiso 1 1 d R U . . .
H1 H 0.3719 0.2499 0.0715 0.047 Uiso 1 1 d R U . . .
C3 C 0.3286(12) 0.4078(9) 0.1795(17) 0.045(3) Uani 1 1 d . . . . .
H3A H 0.4097 0.3906 0.2444 0.054 Uiso 1 1 calc R U . . .
H3B H 0.3318 0.4721 0.1580 0.054 Uiso 1 1 calc R U . . .
C4 C 0.3162(15) 0.3592(9) 0.0047(19) 0.054(3) Uani 1 1 d . . . . .
H4A H 0.2432 0.3838 -0.0685 0.064 Uiso 1 1 calc R U . . .
H4B H 0.3935 0.3701 -0.0543 0.064 Uiso 1 1 calc R U . . .
C5 C 0.2403(15) 0.4408(10) 0.4589(19) 0.059(4) Uani 1 1 d . . . . .
H5A H 0.3245 0.4282 0.5168 0.088 Uiso 1 1 calc R U . . .
H5B H 0.1754 0.4233 0.5337 0.088 Uiso 1 1 calc R U . . .
H5C H 0.2330 0.5041 0.4344 0.088 Uiso 1 1 calc R U . . .
C6 C 0.0950(16) 0.4109(12) 0.192(2) 0.080(5) Uani 1 1 d . . . . .
H6A H 0.0982 0.4705 0.1440 0.120 Uiso 1 1 calc R U . . .
H6B H 0.0285 0.4082 0.2714 0.120 Uiso 1 1 calc R U . . .
H6C H 0.0762 0.3683 0.0987 0.120 Uiso 1 1 calc R U . . .

loop_
_atom_site_aniso_label
_atom_site_aniso_U_11
_atom_site_aniso_U_22
_atom_site_aniso_U_33
_atom_site_aniso_U_23
_atom_site_aniso_U_13
_atom_site_aniso_U_12
O1 0.057(6) 0.046(6) 0.089(9) -0.004(5) 0.008(6) 0.011(4)
Pb1 0.0389(3) 0.0393(3) 0.0254(3) 0.00017(16) 0.00388(18) 0.00091(17)
Br2 0.0357(6) 0.0514(7) 0.0491(7) 0.0024(6) 0.0013(5) -0.0078(5)
Br3 0.0436(7) 0.0642(9) 0.0506(8) 0.0042(6) 0.0049(6) 0.0177(6)
Br4 0.0703(9) 0.0335(6) 0.0401(7) 0.0007(5) 0.0043(6) -0.0047(6)
N1 0.044(5) 0.030(5) 0.045(6) 0.003(4) 0.009(4) -0.001(4)
C3 0.038(6) 0.050(7) 0.049(7) -0.005(6) 0.014(5) -0.006(5)
C4 0.065(9) 0.037(7) 0.063(9) -0.002(6) 0.023(7) 0.000(6)
C5 0.069(9) 0.054(9) 0.056(9) -0.010(7) 0.019(7) -0.001(7)
C6 0.063(10) 0.084(13) 0.088(13) -0.023(10) -0.024(9) 0.002(9)

loop_
_atom_type_symbol
_atom_type_description
_atom_type_scat_dispersion_real
_atom_type_scat_dispersion_imag
_atom_type_scat_source
C C 0.0033 0.0016 'International Tables Vol C Tables 4.2.6.8 and 6.1.1.4'
H H 0.0000 0.0000 'International Tables Vol C Tables 4.2.6.8 and 6.1.1.4'
N N 0.0061 0.0033 'International Tables Vol C Tables 4.2.6.8 and 6.1.1.4'
O O 0.0106 0.0060 'International Tables Vol C Tables 4.2.6.8 and 6.1.1.4'
Br Br -0.2901 2.4595 'International Tables Vol C Tables 4.2.6.8 and 6.1.1.4'
Pb Pb -3.3944 10.1111 'International Tables Vol C Tables 4.2.6.8 and 6.1.1.4'

loop_
_geom_angle_atom_site_label_1
_geom_angle_atom_site_label_2
_geom_angle_atom_site_label_3
_geom_angle
_geom_angle_site_symmetry_1
_geom_angle_site_symmetry_3
_geom_angle_publ_flag
C4 O1 H1 102.4 . . ?
Br4 Pb1 Br3 99.19(4) . . ?
Br4 Pb1 Br2 89.09(4) . . ?
Br3 Pb1 Br2 83.49(4) . . ?
Br4 Pb1 Br3 87.72(4) . 4_566 ?
Br3 Pb1 Br3 94.13(5) . 4_566 ?
Br2 Pb1 Br3 175.67(4) . 4_566 ?
Br4 Pb1 Br2 83.67(4) . 4_566 ?
Br3 Pb1 Br2 175.75(4) . 4_566 ?
Br2 Pb1 Br2 99.75(4) . 4_566 ?
Br3 Pb1 Br2 82.81(4) 4_566 4_566 ?
Br4 Pb1 Br4 169.20(6) . 4_565 ?
Br3 Pb1 Br4 86.54(4) . 4_565 ?
Br2 Pb1 Br4 82.43(4) . 4_565 ?
Br3 Pb1 Br4 101.07(4) 4_566 4_565 ?
Br2 Pb1 Br4 91.14(4) 4_566 4_565 ?
Pb1 Br2 Pb1 77.76(3) . 4_565 ?
Pb1 Br3 Pb1 78.18(3) . 4_565 ?
Pb1 Br4 Pb1 78.52(3) . 4_566 ?
C3 N1 C6 110.7(12) . . ?
C3 N1 C5 110.4(9) . . ?
C6 N1 C5 110.6(11) . . ?
C3 N1 H1A 108.4 . . ?
C6 N1 H1A 108.5 . . ?
C5 N1 H1A 108.2 . . ?
N1 C3 C4 113.8(10) . . ?
N1 C3 H3A 108.8 . . ?
C4 C3 H3A 108.8 . . ?
N1 C3 H3B 108.8 . . ?
C4 C3 H3B 108.8 . . ?
H3A C3 H3B 107.7 . . ?
O1 C4 C3 113.0(12) . . ?
O1 C4 H4A 109.0 . . ?
C3 C4 H4A 109.0 . . ?
O1 C4 H4B 109.0 . . ?
C3 C4 H4B 109.0 . . ?
H4A C4 H4B 107.8 . . ?
N1 C5 H5A 109.5 . . ?
N1 C5 H5B 109.5 . . ?
H5A C5 H5B 109.5 . . ?
N1 C5 H5C 109.5 . . ?
H5A C5 H5C 109.5 . . ?
H5B C5 H5C 109.5 . . ?
N1 C6 H6A 109.5 . . ?
N1 C6 H6B 109.5 . . ?
H6A C6 H6B 109.5 . . ?
N1 C6 H6C 109.5 . . ?
H6A C6 H6C 109.5 . . ?
H6B C6 H6C 109.5 . . ?

loop_
_geom_bond_atom_site_label_1
_geom_bond_atom_site_label_2
_geom_bond_distance
_geom_bond_site_symmetry_2
_geom_bond_publ_flag
O1 C4 1.394(16) . ?
O1 H1 0.8506 . ?
Pb1 Br4 2.9708(13) . ?
Pb1 Br3 3.0151(14) . ?
Pb1 Br2 3.0331(13) . ?
Pb1 Br3 3.0396(13) 4_566 ?
Pb1 Br2 3.0488(13) 4_566 ?
Pb1 Br4 3.0610(13) 4_565 ?
Br2 Pb1 3.0488(13) 4_565 ?
Br3 Pb1 3.0396(13) 4_565 ?
Br4 Pb1 3.0610(13) 4_566 ?
N1 C3 1.479(15) . ?
N1 C6 1.485(18) . ?
N1 C5 1.505(17) . ?
N1 H1A 0.9000 . ?
C3 C4 1.512(19) . ?
C3 H3A 0.9700 . ?
C3 H3B 0.9700 . ?
C4 H4A 0.9700 . ?
C4 H4B 0.9700 . ?
C5 H5A 0.9600 . ?
C5 H5B 0.9600 . ?
C5 H5C 0.9600 . ?
C6 H6A 0.9600 . ?
C6 H6B 0.9600 . ?
C6 H6C 0.9600 . ?

loop_
_geom_hbond_atom_site_label_D
_geom_hbond_atom_site_label_H
_geom_hbond_atom_site_label_A
_geom_hbond_distance_DH
_geom_hbond_distance_HA
_geom_hbond_distance_DA
_geom_hbond_angle_DHA
_geom_hbond_site_symmetry_A
C6 H6B Br4 0.96 3.09 3.737(16) 126.5 4_465
C5 H5B Br3 0.96 3.08 4.012(15) 165.4 4_466
C5 H5A Br2 0.96 2.99 3.925(16) 164.6 4_566
C4 H4B Br2 0.97 3.03 3.922(14) 153.9 4_565
C3 H3B Br4 0.97 3.10 3.847(14) 134.5 2_655
O1 H1 Br2 0.85 2.49 3.316(10) 162.6 .
N1 H1A O1 0.90 2.22 2.975(15) 141.4 4_566
N1 H1A O1 0.90 2.22 2.975(15) 141.4 4_566
O1 H1 Br2 0.85 2.49 3.316(10) 162.6 .
C3 H3B Br4 0.97 3.10 3.847(14) 134.5 2_655
C4 H4B Br2 0.97 3.03 3.922(14) 153.9 4_565
C5 H5A Br2 0.96 2.99 3.925(16) 164.6 4_566
C5 H5B Br3 0.96 3.08 4.012(15) 165.4 4_466
C6 H6B Br4 0.96 3.09 3.737(16) 126.5 4_465

loop_
_geom_torsion_atom_site_label_1
_geom_torsion_atom_site_label_2
_geom_torsion_atom_site_label_3
_geom_torsion_atom_site_label_4
_geom_torsion
_geom_torsion_site_symmetry_1
_geom_torsion_site_symmetry_2
_geom_torsion_site_symmetry_3
_geom_torsion_site_symmetry_4
_geom_torsion_publ_flag
C6 N1 C3 C4 -56.3(15) . . . . ?
C5 N1 C3 C4 -179.1(12) . . . . ?
N1 C3 C4 O1 -53.1(16) . . . . ?
